data_7103780
loop_
_publ_author_name
S.D.Bull
M.G.Davidson
A.L.Johnson
D.E.E.Robinson
M.F.Mahon

_publ_section_title
;
Synthesis, Structure and Catalytic Activity of an Air-Stable Titanium Triflate
Supported by an Amine Tris(phenolate) Ligand.
;
_journal_name_full 'Chemical communications (Cambridge, England)'
_journal_paper_doi 10.1039/b304704k
_journal_year 2003
_chemical_formula_sum 'C30 H37 N O4 Ti'
_chemical_formula_weight 523.51
_chemical_name_systematic
;
?
;
_space_group_IT_number 2
_symmetry_cell_setting triclinic
_symmetry_space_group_name_Hall '-P 1'
_symmetry_space_group_name_H-M 'P -1'
_atom_sites_solution_hydrogens geom
_atom_sites_solution_primary direct
_atom_sites_solution_secondary difmap
_audit_creation_method SHELXL-97
_cell_angle_alpha 82.1700(10)
_cell_angle_beta 88.7580(10)
_cell_angle_gamma 62.7850(10)
_cell_formula_units_Z 4
_cell_length_a 13.07600(10)
_cell_length_b 14.2000(2)
_cell_length_c 16.4720(3)
_cell_measurement_reflns_used 10600
_cell_measurement_temperature 150(2)
_cell_measurement_theta_max 25.03
_cell_measurement_theta_min 3.59
_cell_volume 2691.70(7)
_computing_cell_refinement 'Collect, Nonius program suite version 1.9 (1997)'
_computing_data_collection 'Collect, Nonius program suite version 1.9 (1997)'
_computing_data_reduction 'Denzo and Scalepack (otwinowski & Minor, 1997)'
_computing_molecular_graphics 'ORTEX (P.McArdle, 1995)'
_computing_publication_material 'SHELXL-97/2 (Sheldrick,1997)'
_computing_structure_refinement 'SHELXL-97 (Sheldrick, 1997)'
_computing_structure_solution 'SHELXS-97 (Sheldrick, 1990)'
_diffrn_ambient_temperature 150(2)
_diffrn_measured_fraction_theta_full 0.993
_diffrn_measured_fraction_theta_max 0.993
_diffrn_radiation_monochromator graphite
_diffrn_radiation_source 'fine-focus sealed tube'
_diffrn_radiation_type MoK\a
_diffrn_radiation_wavelength 0.71073
_diffrn_reflns_av_R_equivalents 0.0556
_diffrn_reflns_av_sigmaI/netI 0.0545
_diffrn_reflns_limit_h_max 16
_diffrn_reflns_limit_h_min -16
_diffrn_reflns_limit_k_max 17
_diffrn_reflns_limit_k_min -18
_diffrn_reflns_limit_l_max 21
_diffrn_reflns_limit_l_min -21
_diffrn_reflns_number 52968
_diffrn_reflns_theta_full 27.51
_diffrn_reflns_theta_max 27.51
_diffrn_reflns_theta_min 3.64
_exptl_absorpt_coefficient_mu 0.353
_exptl_absorpt_correction_T_max 0.9424
_exptl_absorpt_correction_T_min 0.9169
_exptl_absorpt_correction_type Semi-empirical
_exptl_crystal_colour red
_exptl_crystal_density_diffrn 1.292
_exptl_crystal_density_method 'not measured'
_exptl_crystal_description block
_exptl_crystal_F_000 1112
_exptl_crystal_size_max 0.25
_exptl_crystal_size_mid 0.22
_exptl_crystal_size_min 0.17
_refine_diff_density_max 0.337
_refine_diff_density_min -0.602
_refine_diff_density_rms 0.080
_refine_ls_extinction_coef 0.0106(12)
_refine_ls_extinction_expression Fc^*^=kFc[1+0.001xFc^2^\l^3^/sin(2\q)]^-1/4^
_refine_ls_extinction_method SHELXL
_refine_ls_goodness_of_fit_ref 1.024
_refine_ls_hydrogen_treatment mixed
_refine_ls_matrix_type full
_refine_ls_number_parameters 666
_refine_ls_number_reflns 12285
_refine_ls_number_restraints 0
_refine_ls_restrained_S_all 1.024
_refine_ls_R_factor_all 0.0803
_refine_ls_R_factor_gt 0.0500
_refine_ls_shift/su_max 0.001
_refine_ls_shift/su_mean 0.000
_refine_ls_structure_factor_coef Fsqd
_refine_ls_weighting_details 'calc w=1/[\s^2^(Fo^2^)+(0.0514P)^2^+1.7810P] where P=(Fo^2^+2Fc^2^)/3'
_refine_ls_weighting_scheme calc
_refine_ls_wR_factor_gt 0.1181
_refine_ls_wR_factor_ref 0.1306
_reflns_number_gt 8795
_reflns_number_total 12285
_reflns_threshold_expression >2sigma(I)
_cod_data_source_file b304704k.txt
_cod_data_source_block 3
_cod_depositor_comments
;
The following automatic conversions were performed:
'_symmetry_cell_setting' value 'Triclinic' changed to 'triclinic'
according to '/home/saulius/struct/CIF-dictionaries/cif_core.dic'
dictionary named 'cif_core.dic' version 2.4.1 from 2010-06-29.

Automatic conversion script
Id: cif_fix_enum 1527 2010-12-29 10:47:43Z saulius 
;
_cod_original_sg_symbol_H-M P-1
_cod_database_code 7103780

loop_
_symmetry_equiv_pos_as_xyz
'x, y, z'
'-x, -y, -z'

loop_
_atom_site_label
_atom_site_type_symbol
_atom_site_fract_x
_atom_site_fract_y
_atom_site_fract_z
_atom_site_U_iso_or_equiv
_atom_site_adp_type
_atom_site_occupancy
_atom_site_symmetry_multiplicity
_atom_site_calc_flag
_atom_site_refinement_flags
_atom_site_disorder_assembly
_atom_site_disorder_group
Ti1 Ti 0.89583(3) 0.18049(3) 0.26153(2) 0.03332(12) Uani 1 1 d . . .
Ti2 Ti 0.43563(4) 0.16410(3) 0.76376(2) 0.03459(12) Uani 1 1 d . . .
O1 O 0.96452(14) 0.23435(13) 0.18065(10) 0.0397(4) Uani 1 1 d . . .
O2 O 0.74965(13) 0.27292(12) 0.28850(10) 0.0381(4) Uani 1 1 d . . .
O3 O 0.99376(13) 0.06683(12) 0.33701(10) 0.0369(4) Uani 1 1 d . . .
O4 O 0.85778(15) 0.10652(14) 0.20061(10) 0.0447(4) Uani 1 1 d . . .
O5 O 0.48385(13) 0.26160(12) 0.78579(10) 0.0387(4) Uani 1 1 d . . .
O6 O 0.32176(15) 0.21048(14) 0.68087(10) 0.0432(4) Uani 1 1 d . . .
O7 O 0.44485(13) 0.05429(12) 0.84238(10) 0.0381(4) Uani 1 1 d . . .
O8 O 0.55394(15) 0.08643(13) 0.70657(10) 0.0452(4) Uani 1 1 d . . .
N1 N 0.94631(15) 0.27587(14) 0.34070(11) 0.0303(4) Uani 1 1 d . . .
N2 N 0.28169(15) 0.26353(14) 0.83718(11) 0.0318(4) Uani 1 1 d . . .
C1 C 1.06372(19) 0.26183(18) 0.32202(14) 0.0343(5) Uani 1 1 d . . .
H1A H 1.1179 0.1844 0.3298 0.041 Uiso 1 1 calc R . .
H1B H 1.0878 0.2951 0.3618 0.041 Uiso 1 1 calc R . .
C2 C 0.86423(19) 0.39191(17) 0.32434(14) 0.0332(5) Uani 1 1 d . . .
H2A H 0.8640 0.4170 0.2652 0.040 Uiso 1 1 calc R . .
H2B H 0.8926 0.4311 0.3552 0.040 Uiso 1 1 calc R . .
C3 C 0.94381(19) 0.23564(17) 0.42886(13) 0.0328(5) Uani 1 1 d . . .
H3A H 0.8686 0.2363 0.4389 0.039 Uiso 1 1 calc R . .
H3B H 0.9509 0.2846 0.4632 0.039 Uiso 1 1 calc R . .
C5 C 0.24837(19) 0.37980(17) 0.81748(14) 0.0345(5) Uani 1 1 d . . .
H5A H 0.1772 0.4205 0.8458 0.041 Uiso 1 1 calc R . .
H5B H 0.2304 0.4017 0.7577 0.041 Uiso 1 1 calc R . .
C6 C 0.18121(19) 0.24669(18) 0.81800(14) 0.0356(5) Uani 1 1 d . . .
H6A H 0.1200 0.2809 0.8563 0.043 Uiso 1 1 calc R . .
H6B H 0.2047 0.1690 0.8270 0.043 Uiso 1 1 calc R . .
C7 C 0.3154(2) 0.22969(17) 0.92659(13) 0.0339(5) Uani 1 1 d . . .
H7A H 0.2550 0.2807 0.9582 0.041 Uiso 1 1 calc R . .
H7B H 0.3879 0.2331 0.9371 0.041 Uiso 1 1 calc R . .
C11 C 1.02419(19) 0.29192(18) 0.16951(14) 0.0368(5) Uani 1 1 d . . .
C12 C 1.0351(2) 0.3336(2) 0.08964(15) 0.0412(6) Uani 1 1 d . . .
C13 C 1.0994(2) 0.3899(2) 0.07942(16) 0.0445(6) Uani 1 1 d . . .
H13 H 1.1066 0.4192 0.0255 0.053 Uiso 1 1 calc R . .
C14 C 1.1532(2) 0.4049(2) 0.14452(16) 0.0436(6) Uani 1 1 d . . .
C15 C 1.1369(2) 0.36531(18) 0.22283(15) 0.0395(5) Uani 1 1 d . . .
H15 H 1.1706 0.3768 0.2686 0.047 Uiso 1 1 calc R . .
C16 C 1.07312(19) 0.30939(18) 0.23659(14) 0.0348(5) Uani 1 1 d . . .
C17 C 0.9838(2) 0.3119(2) 0.01825(15) 0.0511(7) Uani 1 1 d . . .
H17A H 0.9877 0.3558 -0.0319 0.077 Uiso 1 1 calc R . .
H17B H 0.9033 0.3296 0.0280 0.077 Uiso 1 1 calc R . .
H17C H 1.0270 0.2361 0.0120 0.077 Uiso 1 1 calc R . .
C18 C 1.2291(3) 0.4595(2) 0.13109(19) 0.0589(8) Uani 1 1 d . . .
H18A H 1.1921 0.5285 0.1517 0.088 Uiso 1 1 calc R . .
H18B H 1.2408 0.4711 0.0723 0.088 Uiso 1 1 calc R . .
H18C H 1.3037 0.4143 0.1605 0.088 Uiso 1 1 calc R . .
C21 C 0.68931(19) 0.36157(18) 0.32463(14) 0.0353(5) Uani 1 1 d . . .
C22 C 0.5725(2) 0.39413(19) 0.33839(15) 0.0411(6) Uani 1 1 d . . .
C23 C 0.5119(2) 0.4865(2) 0.37380(16) 0.0448(6) Uani 1 1 d . . .
H23 H 0.4326 0.5091 0.3831 0.054 Uiso 1 1 calc R . .
C24 C 0.5621(2) 0.54744(19) 0.39626(15) 0.0422(6) Uani 1 1 d . . .
C25 C 0.6788(2) 0.51224(18) 0.38277(14) 0.0376(5) Uani 1 1 d . . .
H25 H 0.7156 0.5517 0.3985 0.045 Uiso 1 1 calc R . .
C26 C 0.74267(19) 0.42048(17) 0.34667(13) 0.0340(5) Uani 1 1 d . . .
C27 C 0.5146(2) 0.3315(2) 0.31321(19) 0.0540(7) Uani 1 1 d . . .
H27A H 0.4309 0.3745 0.3134 0.081 Uiso 1 1 calc R . .
H27B H 0.5386 0.2654 0.3519 0.081 Uiso 1 1 calc R . .
H27C H 0.5366 0.3137 0.2579 0.081 Uiso 1 1 calc R . .
C28 C 0.4915(2) 0.6498(2) 0.43115(18) 0.0547(7) Uani 1 1 d . . .
H28A H 0.4650 0.7104 0.3869 0.082 Uiso 1 1 calc R . .
H28B H 0.5387 0.6586 0.4719 0.082 Uiso 1 1 calc R . .
H28C H 0.4248 0.6468 0.4573 0.082 Uiso 1 1 calc R . .
C31 C 1.05719(19) 0.04405(18) 0.40732(14) 0.0345(5) Uani 1 1 d . . .
C32 C 1.14418(19) -0.06083(18) 0.43131(15) 0.0377(5) Uani 1 1 d . . .
C33 C 1.2101(2) -0.08109(19) 0.50277(16) 0.0421(6) Uani 1 1 d . . .
H33 H 1.2688 -0.1518 0.5196 0.051 Uiso 1 1 calc R . .
C34 C 1.1937(2) -0.00244(19) 0.55051(15) 0.0399(6) Uani 1 1 d . . .
C35 C 1.10692(19) 0.10008(18) 0.52514(14) 0.0369(5) Uani 1 1 d . . .
H35 H 1.0939 0.1552 0.5569 0.044 Uiso 1 1 calc R . .
C36 C 1.03874(18) 0.12401(17) 0.45459(14) 0.0330(5) Uani 1 1 d . . .
C37 C 1.1646(2) -0.1466(2) 0.37940(18) 0.0490(6) Uani 1 1 d . . .
H37A H 1.1955 -0.1317 0.3272 0.073 Uiso 1 1 calc R . .
H37B H 1.0917 -0.1477 0.3688 0.073 Uiso 1 1 calc R . .
H37C H 1.2198 -0.2162 0.4084 0.073 Uiso 1 1 calc R . .
C38 C 1.2693(2) -0.0261(2) 0.62638(16) 0.0502(7) Uani 1 1 d . . .
H38A H 1.2632 -0.0817 0.6655 0.075 Uiso 1 1 calc R . .
H38B H 1.2443 0.0391 0.6517 0.075 Uiso 1 1 calc R . .
H38C H 1.3494 -0.0511 0.6111 0.075 Uiso 1 1 calc R . .
C41 C 0.8660(3) 0.0315(3) 0.1494(2) 0.0625(8) Uani 1 1 d . . .
H41 H 0.7913 0.0283 0.1483 0.075 Uiso 1 1 calc R . .
C42 C 0.8882(3) 0.0683(4) 0.0646(2) 0.0911(13) Uani 1 1 d . . .
H42A H 0.8250 0.1389 0.0446 0.137 Uiso 1 1 calc R . .
H42B H 0.8935 0.0172 0.0283 0.137 Uiso 1 1 calc R . .
H42C H 0.9607 0.0728 0.0653 0.137 Uiso 1 1 calc R . .
C43 C 0.9609(3) -0.0783(3) 0.1850(3) 0.0813(11) Uani 1 1 d . . .
H43A H 1.0327 -0.0739 0.1924 0.122 Uiso 1 1 calc R . .
H43B H 0.9722 -0.1297 0.1474 0.122 Uiso 1 1 calc R . .
H43C H 0.9386 -0.1017 0.2382 0.122 Uiso 1 1 calc R . .
C51 C 0.4523(2) 0.35173(18) 0.82101(14) 0.0361(5) Uani 1 1 d . . .
C52 C 0.5350(2) 0.38452(19) 0.83574(15) 0.0414(6) Uani 1 1 d . . .
C53 C 0.4997(2) 0.4775(2) 0.87161(16) 0.0465(6) Uani 1 1 d . . .
H53 H 0.5551 0.5008 0.8817 0.056 Uiso 1 1 calc R . .
C54 C 0.3873(2) 0.53730(19) 0.89324(15) 0.0425(6) Uani 1 1 d . . .
C55 C 0.3074(2) 0.50150(18) 0.87718(14) 0.0387(5) Uani 1 1 d . . .
H55 H 0.2298 0.5409 0.8913 0.046 Uiso 1 1 calc R . .
C56 C 0.3384(2) 0.40995(17) 0.84122(13) 0.0344(5) Uani 1 1 d . . .
C57 C 0.6566(2) 0.3242(2) 0.8109(2) 0.0548(7) Uani 1 1 d . . .
H57A H 0.6906 0.3733 0.7998 0.082 Uiso 1 1 calc R . .
H57B H 0.6571 0.2930 0.7613 0.082 Uiso 1 1 calc R . .
H57C H 0.7017 0.2671 0.8553 0.082 Uiso 1 1 calc R . .
C58 C 0.3522(3) 0.6389(2) 0.92926(18) 0.0547(7) Uani 1 1 d . . .
H58A H 0.4194 0.6363 0.9566 0.082 Uiso 1 1 calc R . .
H58B H 0.2932 0.6465 0.9692 0.082 Uiso 1 1 calc R . .
H58C H 0.3210 0.7001 0.8854 0.082 Uiso 1 1 calc R . .
C61 C 0.2071(2) 0.26997(19) 0.66651(15) 0.0406(6) Uani 1 1 d . . .
C62 C 0.1638(3) 0.3101(2) 0.58542(16) 0.0478(6) Uani 1 1 d . . .
C63 C 0.0449(3) 0.3703(2) 0.57228(17) 0.0557(8) Uani 1 1 d . . .
H63 H 0.0148 0.3999 0.5176 0.067 Uiso 1 1 calc R . .
C64 C -0.0319(2) 0.3893(2) 0.63510(19) 0.0533(7) Uani 1 1 d . . .
C65 C 0.0148(2) 0.35026(19) 0.71488(17) 0.0447(6) Uani 1 1 d . . .
H65 H -0.0353 0.3641 0.7592 0.054 Uiso 1 1 calc R . .
C66 C 0.1330(2) 0.29138(18) 0.73141(15) 0.0381(5) Uani 1 1 d . . .
C67 C 0.2444(3) 0.2826(3) 0.51611(17) 0.0642(8) Uani 1 1 d . . .
H67A H 0.2042 0.3288 0.4653 0.096 Uiso 1 1 calc R . .
H67B H 0.2707 0.2076 0.5094 0.096 Uiso 1 1 calc R . .
H67C H 0.3109 0.2936 0.5285 0.096 Uiso 1 1 calc R . .
C68 C -0.1608(3) 0.4461(3) 0.6181(2) 0.0756(10) Uani 1 1 d . . .
H68A H -0.1778 0.4688 0.5590 0.113 Uiso 1 1 calc R . .
H68B H -0.1951 0.5090 0.6468 0.113 Uiso 1 1 calc R . .
H68C H -0.1931 0.3974 0.6376 0.113 Uiso 1 1 calc R . .
C71 C 0.39913(19) 0.03470(18) 0.91365(14) 0.0354(5) Uani 1 1 d . . .
C72 C 0.4183(2) -0.07013(18) 0.94254(15) 0.0392(5) Uani 1 1 d . . .
C73 C 0.3683(2) -0.0863(2) 1.01535(16) 0.0431(6) Uani 1 1 d . . .
H73 H 0.3809 -0.1568 1.0358 0.052 Uiso 1 1 calc R . .
C74 C 0.3010(2) -0.0040(2) 1.05915(15) 0.0416(6) Uani 1 1 d . . .
C75 C 0.2840(2) 0.09813(19) 1.02885(14) 0.0385(5) Uani 1 1 d . . .
H75 H 0.2383 0.1557 1.0580 0.046 Uiso 1 1 calc R . .
C76 C 0.33229(19) 0.11847(18) 0.95687(14) 0.0350(5) Uani 1 1 d . . .
C77 C 0.4895(2) -0.15962(19) 0.89499(17) 0.0479(6) Uani 1 1 d . . .
H77A H 0.4993 -0.2277 0.9256 0.072 Uiso 1 1 calc R . .
H77B H 0.5651 -0.1621 0.8867 0.072 Uiso 1 1 calc R . .
H77C H 0.4505 -0.1475 0.8416 0.072 Uiso 1 1 calc R . .
C78 C 0.2444(2) -0.0234(2) 1.13613(16) 0.0519(7) Uani 1 1 d . . .
H78A H 0.2021 -0.0626 1.1253 0.078 Uiso 1 1 calc R . .
H78B H 0.1909 0.0453 1.1530 0.078 Uiso 1 1 calc R . .
H78C H 0.3035 -0.0655 1.1800 0.078 Uiso 1 1 calc R . .
C81 C 0.6183(2) 0.0042(2) 0.65874(18) 0.0533(7) Uani 1 1 d . . .
H81 H 0.6979 -0.0032 0.6547 0.064 Uiso 1 1 calc R . .
C82 C 0.6254(3) -0.1003(2) 0.6994(2) 0.0701(9) Uani 1 1 d . . .
H82A H 0.6653 -0.1196 0.7534 0.105 Uiso 1 1 calc R . .
H82B H 0.6681 -0.1563 0.6654 0.105 Uiso 1 1 calc R . .
H82C H 0.5476 -0.0930 0.7060 0.105 Uiso 1 1 calc R . .
C83 C 0.5623(3) 0.0367(3) 0.5748(2) 0.0701(9) Uani 1 1 d . . .
H83A H 0.4838 0.0448 0.5780 0.105 Uiso 1 1 calc R . .
H83B H 0.6067 -0.0182 0.5403 0.105 Uiso 1 1 calc R . .
H83C H 0.5596 0.1050 0.5509 0.105 Uiso 1 1 calc R . .

loop_
_atom_site_aniso_label
_atom_site_aniso_U_11
_atom_site_aniso_U_22
_atom_site_aniso_U_33
_atom_site_aniso_U_23
_atom_site_aniso_U_13
_atom_site_aniso_U_12
Ti1 0.0335(2) 0.0283(2) 0.0376(2) -0.00434(17) -0.00099(16) -0.01371(18)
Ti2 0.0367(2) 0.0297(2) 0.0374(2) -0.00296(17) 0.00245(17) -0.01579(18)
O1 0.0437(9) 0.0425(10) 0.0374(9) -0.0071(7) 0.0015(7) -0.0233(8)
O2 0.0335(8) 0.0330(9) 0.0458(9) -0.0051(7) -0.0012(7) -0.0136(7)
O3 0.0398(9) 0.0268(8) 0.0424(9) -0.0043(7) -0.0010(7) -0.0137(7)
O4 0.0480(10) 0.0411(10) 0.0492(10) -0.0123(8) -0.0024(8) -0.0223(8)
O5 0.0388(9) 0.0318(9) 0.0472(10) -0.0039(7) 0.0028(7) -0.0181(7)
O6 0.0459(10) 0.0475(10) 0.0392(9) -0.0066(8) -0.0004(7) -0.0237(8)
O7 0.0393(9) 0.0289(8) 0.0431(9) -0.0027(7) 0.0033(7) -0.0140(7)
O8 0.0464(10) 0.0398(10) 0.0494(10) -0.0105(8) 0.0116(8) -0.0190(8)
N1 0.0298(9) 0.0244(9) 0.0333(10) 0.0003(7) -0.0017(7) -0.0104(8)
N2 0.0336(10) 0.0263(9) 0.0339(10) 0.0023(7) -0.0028(7) -0.0138(8)
C1 0.0329(11) 0.0297(12) 0.0391(12) -0.0006(9) -0.0024(9) -0.0143(10)
C2 0.0364(12) 0.0231(11) 0.0367(12) -0.0005(9) -0.0024(9) -0.0116(9)
C3 0.0367(12) 0.0254(11) 0.0332(11) -0.0005(9) -0.0013(9) -0.0124(10)
C5 0.0378(12) 0.0242(11) 0.0386(12) 0.0009(9) -0.0037(9) -0.0129(10)
C6 0.0347(12) 0.0304(12) 0.0411(13) -0.0012(10) -0.0023(9) -0.0154(10)
C7 0.0369(12) 0.0279(11) 0.0336(12) 0.0004(9) -0.0002(9) -0.0133(10)
C11 0.0325(12) 0.0349(13) 0.0405(13) -0.0037(10) 0.0050(9) -0.0140(10)
C12 0.0370(12) 0.0420(14) 0.0375(13) -0.0059(10) 0.0042(10) -0.0121(11)
C13 0.0416(13) 0.0407(14) 0.0436(14) -0.0009(11) 0.0113(11) -0.0141(11)
C14 0.0386(13) 0.0371(13) 0.0528(15) -0.0013(11) 0.0059(11) -0.0170(11)
C15 0.0364(12) 0.0340(13) 0.0458(14) -0.0019(10) -0.0008(10) -0.0152(11)
C16 0.0318(11) 0.0293(12) 0.0396(12) -0.0020(9) 0.0022(9) -0.0115(10)
C17 0.0511(15) 0.0606(18) 0.0391(14) -0.0072(12) 0.0076(11) -0.0238(14)
C18 0.0589(17) 0.0616(19) 0.0649(18) 0.0025(15) 0.0062(14) -0.0382(16)
C21 0.0335(12) 0.0273(12) 0.0377(12) 0.0001(9) -0.0022(9) -0.0088(10)
C22 0.0341(12) 0.0360(13) 0.0467(14) 0.0047(11) -0.0016(10) -0.0131(11)
C23 0.0340(12) 0.0388(14) 0.0507(15) 0.0024(11) 0.0047(11) -0.0098(11)
C24 0.0427(13) 0.0330(13) 0.0386(13) 0.0009(10) 0.0036(10) -0.0086(11)
C25 0.0420(13) 0.0286(12) 0.0358(12) 0.0020(9) -0.0011(10) -0.0125(10)
C26 0.0353(12) 0.0269(11) 0.0320(11) 0.0034(9) -0.0021(9) -0.0095(10)
C27 0.0349(13) 0.0480(16) 0.078(2) -0.0050(14) -0.0008(13) -0.0193(12)
C28 0.0532(16) 0.0405(15) 0.0585(17) -0.0071(13) 0.0122(13) -0.0116(13)
C31 0.0329(11) 0.0294(12) 0.0409(13) 0.0010(9) 0.0008(9) -0.0155(10)
C32 0.0309(11) 0.0275(12) 0.0530(14) -0.0020(10) 0.0053(10) -0.0129(10)
C33 0.0316(12) 0.0283(12) 0.0594(16) 0.0062(11) -0.0003(11) -0.0109(10)
C34 0.0350(12) 0.0362(13) 0.0472(14) 0.0078(11) -0.0044(10) -0.0187(11)
C35 0.0385(12) 0.0312(12) 0.0407(13) 0.0036(10) -0.0009(10) -0.0180(10)
C36 0.0319(11) 0.0246(11) 0.0391(12) 0.0019(9) 0.0003(9) -0.0118(9)
C37 0.0433(14) 0.0310(13) 0.0652(17) -0.0068(12) 0.0038(12) -0.0107(11)
C38 0.0457(14) 0.0440(15) 0.0548(16) 0.0107(12) -0.0119(12) -0.0195(12)
C41 0.0528(17) 0.069(2) 0.081(2) -0.0393(17) 0.0076(15) -0.0337(16)
C42 0.084(3) 0.126(4) 0.075(2) -0.054(2) 0.012(2) -0.048(3)
C43 0.067(2) 0.0507(19) 0.140(3) -0.036(2) 0.013(2) -0.0330(17)
C51 0.0444(13) 0.0285(12) 0.0357(12) 0.0018(9) -0.0026(10) -0.0186(10)
C52 0.0446(14) 0.0348(13) 0.0457(14) 0.0047(11) -0.0052(11) -0.0215(11)
C53 0.0545(16) 0.0410(14) 0.0516(15) 0.0037(12) -0.0122(12) -0.0306(13)
C54 0.0565(16) 0.0340(13) 0.0397(13) 0.0000(10) -0.0087(11) -0.0239(12)
C55 0.0456(13) 0.0310(12) 0.0365(12) -0.0001(10) -0.0047(10) -0.0160(11)
C56 0.0415(13) 0.0279(11) 0.0326(11) 0.0042(9) -0.0050(9) -0.0171(10)
C57 0.0454(15) 0.0464(16) 0.079(2) -0.0046(14) 0.0025(14) -0.0277(13)
C58 0.0684(18) 0.0442(16) 0.0586(17) -0.0093(13) -0.0095(14) -0.0310(14)
C61 0.0527(15) 0.0348(13) 0.0405(13) -0.0032(10) -0.0070(11) -0.0256(12)
C62 0.0679(18) 0.0411(14) 0.0422(14) -0.0020(11) -0.0121(12) -0.0322(14)
C63 0.082(2) 0.0390(15) 0.0473(16) 0.0037(12) -0.0287(15) -0.0304(15)
C64 0.0577(17) 0.0318(14) 0.0643(18) -0.0018(12) -0.0257(14) -0.0155(12)
C65 0.0447(14) 0.0302(13) 0.0568(16) -0.0048(11) -0.0079(12) -0.0149(11)
C66 0.0407(13) 0.0268(12) 0.0467(14) -0.0001(10) -0.0088(10) -0.0162(10)
C67 0.094(2) 0.074(2) 0.0377(15) -0.0034(14) -0.0081(15) -0.0510(19)
C68 0.065(2) 0.0487(18) 0.096(3) -0.0038(17) -0.0402(18) -0.0116(16)
C71 0.0328(11) 0.0316(12) 0.0386(12) 0.0032(10) -0.0030(9) -0.0141(10)
C72 0.0352(12) 0.0301(12) 0.0491(14) 0.0031(10) -0.0067(10) -0.0142(10)
C73 0.0393(13) 0.0351(13) 0.0538(15) 0.0094(11) -0.0060(11) -0.0198(11)
C74 0.0367(13) 0.0401(14) 0.0437(14) 0.0096(11) -0.0056(10) -0.0178(11)
C75 0.0342(12) 0.0363(13) 0.0388(13) 0.0031(10) -0.0044(10) -0.0127(10)
C76 0.0344(12) 0.0277(12) 0.0394(12) 0.0033(9) -0.0045(9) -0.0131(10)
C77 0.0489(15) 0.0310(13) 0.0622(17) -0.0011(12) -0.0013(12) -0.0183(12)
C78 0.0487(15) 0.0496(16) 0.0506(16) 0.0119(12) 0.0018(12) -0.0219(13)
C81 0.0420(14) 0.0559(17) 0.0655(18) -0.0214(14) 0.0172(13) -0.0226(13)
C82 0.0580(18) 0.0440(17) 0.104(3) -0.0197(17) 0.0245(18) -0.0185(15)
C83 0.068(2) 0.086(2) 0.064(2) -0.0340(18) 0.0191(16) -0.0369(19)

loop_
_atom_type_symbol
_atom_type_description
_atom_type_scat_dispersion_real
_atom_type_scat_dispersion_imag
_atom_type_scat_source
C C 0.0033 0.0016 'International Tables Vol C Tables 4.2.6.8 and 6.1.1.4'
H H 0.0000 0.0000 'International Tables Vol C Tables 4.2.6.8 and 6.1.1.4'
O O 0.0106 0.0060 'International Tables Vol C Tables 4.2.6.8 and 6.1.1.4'
N N 0.0061 0.0033 'International Tables Vol C Tables 4.2.6.8 and 6.1.1.4'
Ti Ti 0.2776 0.4457 'International Tables Vol C Tables 4.2.6.8 and 6.1.1.4'

loop_
_geom_angle_atom_site_label_1
_geom_angle_atom_site_label_2
_geom_angle_atom_site_label_3
_geom_angle
_geom_angle_site_symmetry_1
_geom_angle_site_symmetry_3
_geom_angle_publ_flag
O4 Ti1 O2 98.09(8) . . ?
O4 Ti1 O3 97.64(8) . . ?
O2 Ti1 O3 120.84(7) . . ?
O4 Ti1 O1 97.62(8) . . ?
O2 Ti1 O1 117.07(7) . . ?
O3 Ti1 O1 116.67(7) . . ?
O4 Ti1 N1 179.68(8) . . ?
O2 Ti1 N1 82.23(7) . . ?
O3 Ti1 N1 82.13(6) . . ?
O1 Ti1 N1 82.30(7) . . ?
O8 Ti2 O5 98.17(8) . . ?
O8 Ti2 O7 97.56(8) . . ?
O5 Ti2 O7 121.98(7) . . ?
O8 Ti2 O6 97.32(8) . . ?
O5 Ti2 O6 116.54(8) . . ?
O7 Ti2 O6 116.18(7) . . ?
O8 Ti2 N2 179.37(8) . . ?
O5 Ti2 N2 82.44(7) . . ?
O7 Ti2 N2 82.21(7) . . ?
O6 Ti2 N2 82.26(7) . . ?
C11 O1 Ti1 141.70(15) . . ?
C21 O2 Ti1 143.19(15) . . ?
C31 O3 Ti1 141.87(14) . . ?
C41 O4 Ti1 161.56(18) . . ?
C51 O5 Ti2 143.20(15) . . ?
C61 O6 Ti2 141.30(16) . . ?
C71 O7 Ti2 142.17(15) . . ?
C81 O8 Ti2 156.08(17) . . ?
C1 N1 C2 108.52(16) . . ?
C1 N1 C3 109.73(16) . . ?
C2 N1 C3 109.16(17) . . ?
C1 N1 Ti1 110.16(13) . . ?
C2 N1 Ti1 110.73(13) . . ?
C3 N1 Ti1 108.53(13) . . ?
C6 N2 C5 108.75(16) . . ?
C6 N2 C7 110.04(17) . . ?
C5 N2 C7 108.28(17) . . ?
C6 N2 Ti2 110.16(14) . . ?
C5 N2 Ti2 111.01(13) . . ?
C7 N2 Ti2 108.57(13) . . ?
N1 C1 C16 114.10(18) . . ?
N1 C1 H1A 108.7 . . ?
C16 C1 H1A 108.7 . . ?
N1 C1 H1B 108.7 . . ?
C16 C1 H1B 108.7 . . ?
H1A C1 H1B 107.6 . . ?
N1 C2 C26 115.10(17) . . ?
N1 C2 H2A 108.5 . . ?
C26 C2 H2A 108.5 . . ?
N1 C2 H2B 108.5 . . ?
C26 C2 H2B 108.5 . . ?
H2A C2 H2B 107.5 . . ?
N1 C3 C36 112.82(18) . . ?
N1 C3 H3A 109.0 . . ?
C36 C3 H3A 109.0 . . ?
N1 C3 H3B 109.0 . . ?
C36 C3 H3B 109.0 . . ?
H3A C3 H3B 107.8 . . ?
N2 C5 C56 114.51(18) . . ?
N2 C5 H5A 108.6 . . ?
C56 C5 H5A 108.6 . . ?
N2 C5 H5B 108.6 . . ?
C56 C5 H5B 108.6 . . ?
H5A C5 H5B 107.6 . . ?
N2 C6 C66 113.17(18) . . ?
N2 C6 H6A 108.9 . . ?
C66 C6 H6A 108.9 . . ?
N2 C6 H6B 108.9 . . ?
C66 C6 H6B 108.9 . . ?
H6A C6 H6B 107.8 . . ?
N2 C7 C76 113.20(19) . . ?
N2 C7 H7A 108.9 . . ?
C76 C7 H7A 108.9 . . ?
N2 C7 H7B 108.9 . . ?
C76 C7 H7B 108.9 . . ?
H7A C7 H7B 107.8 . . ?
O1 C11 C16 120.4(2) . . ?
O1 C11 C12 118.9(2) . . ?
C16 C11 C12 120.7(2) . . ?
C13 C12 C11 117.9(2) . . ?
C13 C12 C17 122.3(2) . . ?
C11 C12 C17 119.7(2) . . ?
C14 C13 C12 122.8(2) . . ?
C14 C13 H13 118.6 . . ?
C12 C13 H13 118.6 . . ?
C13 C14 C15 117.3(2) . . ?
C13 C14 C18 121.6(2) . . ?
C15 C14 C18 121.0(2) . . ?
C14 C15 C16 122.2(2) . . ?
C14 C15 H15 118.9 . . ?
C16 C15 H15 118.9 . . ?
C15 C16 C11 118.9(2) . . ?
C15 C16 C1 120.6(2) . . ?
C11 C16 C1 120.4(2) . . ?
C12 C17 H17A 109.5 . . ?
C12 C17 H17B 109.5 . . ?
H17A C17 H17B 109.5 . . ?
C12 C17 H17C 109.5 . . ?
H17A C17 H17C 109.5 . . ?
H17B C17 H17C 109.5 . . ?
C14 C18 H18A 109.5 . . ?
C14 C18 H18B 109.5 . . ?
H18A C18 H18B 109.5 . . ?
C14 C18 H18C 109.5 . . ?
H18A C18 H18C 109.5 . . ?
H18B C18 H18C 109.5 . . ?
O2 C21 C26 120.2(2) . . ?
O2 C21 C22 119.2(2) . . ?
C26 C21 C22 120.5(2) . . ?
C23 C22 C21 118.2(2) . . ?
C23 C22 C27 121.4(2) . . ?
C21 C22 C27 120.4(2) . . ?
C22 C23 C24 122.9(2) . . ?
C22 C23 H23 118.6 . . ?
C24 C23 H23 118.6 . . ?
C23 C24 C25 117.6(2) . . ?
C23 C24 C28 120.9(2) . . ?
C25 C24 C28 121.5(2) . . ?
C26 C25 C24 121.4(2) . . ?
C26 C25 H25 119.3 . . ?
C24 C25 H25 119.3 . . ?
C25 C26 C21 119.4(2) . . ?
C25 C26 C2 119.9(2) . . ?
C21 C26 C2 120.4(2) . . ?
C22 C27 H27A 109.5 . . ?
C22 C27 H27B 109.5 . . ?
H27A C27 H27B 109.5 . . ?
C22 C27 H27C 109.5 . . ?
H27A C27 H27C 109.5 . . ?
H27B C27 H27C 109.5 . . ?
C24 C28 H28A 109.5 . . ?
C24 C28 H28B 109.5 . . ?
H28A C28 H28B 109.5 . . ?
C24 C28 H28C 109.5 . . ?
H28A C28 H28C 109.5 . . ?
H28B C28 H28C 109.5 . . ?
O3 C31 C36 120.45(19) . . ?
O3 C31 C32 119.4(2) . . ?
C36 C31 C32 120.1(2) . . ?
C33 C32 C31 118.0(2) . . ?
C33 C32 C37 122.1(2) . . ?
C31 C32 C37 119.9(2) . . ?
C34 C33 C32 122.8(2) . . ?
C34 C33 H33 118.6 . . ?
C32 C33 H33 118.6 . . ?
C33 C34 C35 117.7(2) . . ?
C33 C34 C38 121.6(2) . . ?
C35 C34 C38 120.8(2) . . ?
C36 C35 C34 121.6(2) . . ?
C36 C35 H35 119.2 . . ?
C34 C35 H35 119.2 . . ?
C35 C36 C31 119.8(2) . . ?
C35 C36 C3 120.7(2) . . ?
C31 C36 C3 119.5(2) . . ?
C32 C37 H37A 109.5 . . ?
C32 C37 H37B 109.5 . . ?
H37A C37 H37B 109.5 . . ?
C32 C37 H37C 109.5 . . ?
H37A C37 H37C 109.5 . . ?
H37B C37 H37C 109.5 . . ?
C34 C38 H38A 109.5 . . ?
C34 C38 H38B 109.5 . . ?
H38A C38 H38B 109.5 . . ?
C34 C38 H38C 109.5 . . ?
H38A C38 H38C 109.5 . . ?
H38B C38 H38C 109.5 . . ?
O4 C41 C42 108.6(3) . . ?
O4 C41 C43 108.7(3) . . ?
C42 C41 C43 112.7(3) . . ?
O4 C41 H41 108.9 . . ?
C42 C41 H41 108.9 . . ?
C43 C41 H41 108.9 . . ?
C41 C42 H42A 109.5 . . ?
C41 C42 H42B 109.5 . . ?
H42A C42 H42B 109.5 . . ?
C41 C42 H42C 109.5 . . ?
H42A C42 H42C 109.5 . . ?
H42B C42 H42C 109.5 . . ?
C41 C43 H43A 109.5 . . ?
C41 C43 H43B 109.5 . . ?
H43A C43 H43B 109.5 . . ?
C41 C43 H43C 109.5 . . ?
H43A C43 H43C 109.5 . . ?
H43B C43 H43C 109.5 . . ?
O5 C51 C56 119.7(2) . . ?
O5 C51 C52 119.2(2) . . ?
C56 C51 C52 121.1(2) . . ?
C51 C52 C53 117.8(2) . . ?
C51 C52 C57 121.1(2) . . ?
C53 C52 C57 121.1(2) . . ?
C54 C53 C52 122.9(2) . . ?
C54 C53 H53 118.6 . . ?
C52 C53 H53 118.6 . . ?
C53 C54 C55 117.3(2) . . ?
C53 C54 C58 121.1(2) . . ?
C55 C54 C58 121.5(2) . . ?
C56 C55 C54 121.7(2) . . ?
C56 C55 H55 119.1 . . ?
C54 C55 H55 119.1 . . ?
C55 C56 C51 119.1(2) . . ?
C55 C56 C5 120.2(2) . . ?
C51 C56 C5 120.4(2) . . ?
C52 C57 H57A 109.5 . . ?
C52 C57 H57B 109.5 . . ?
H57A C57 H57B 109.5 . . ?
C52 C57 H57C 109.5 . . ?
H57A C57 H57C 109.5 . . ?
H57B C57 H57C 109.5 . . ?
C54 C58 H58A 109.5 . . ?
C54 C58 H58B 109.5 . . ?
H58A C58 H58B 109.5 . . ?
C54 C58 H58C 109.5 . . ?
H58A C58 H58C 109.5 . . ?
H58B C58 H58C 109.5 . . ?
O6 C61 C66 120.6(2) . . ?
O6 C61 C62 118.9(2) . . ?
C66 C61 C62 120.6(2) . . ?
C63 C62 C61 117.7(3) . . ?
C63 C62 C67 122.4(2) . . ?
C61 C62 C67 119.8(3) . . ?
C64 C63 C62 123.3(2) . . ?
C64 C63 H63 118.3 . . ?
C62 C63 H63 118.3 . . ?
C65 C64 C63 117.1(3) . . ?
C65 C64 C68 120.8(3) . . ?
C63 C64 C68 122.0(3) . . ?
C64 C65 C66 121.7(3) . . ?
C64 C65 H65 119.1 . . ?
C66 C65 H65 119.1 . . ?
C65 C66 C61 119.5(2) . . ?
C65 C66 C6 120.7(2) . . ?
C61 C66 C6 119.7(2) . . ?
C62 C67 H67A 109.5 . . ?
C62 C67 H67B 109.5 . . ?
H67A C67 H67B 109.5 . . ?
C62 C67 H67C 109.5 . . ?
H67A C67 H67C 109.5 . . ?
H67B C67 H67C 109.5 . . ?
C64 C68 H68A 109.5 . . ?
C64 C68 H68B 109.5 . . ?
H68A C68 H68B 109.5 . . ?
C64 C68 H68C 109.5 . . ?
H68A C68 H68C 109.5 . . ?
H68B C68 H68C 109.5 . . ?
O7 C71 C76 120.0(2) . . ?
O7 C71 C72 119.6(2) . . ?
C76 C71 C72 120.4(2) . . ?
C73 C72 C71 117.6(2) . . ?
C73 C72 C77 122.4(2) . . ?
C71 C72 C77 120.0(2) . . ?
C74 C73 C72 122.9(2) . . ?
C74 C73 H73 118.5 . . ?
C72 C73 H73 118.5 . . ?
C75 C74 C73 117.8(2) . . ?
C75 C74 C78 120.5(2) . . ?
C73 C74 C78 121.7(2) . . ?
C74 C75 C76 121.5(2) . . ?
C74 C75 H75 119.2 . . ?
C76 C75 H75 119.2 . . ?
C75 C76 C71 119.6(2) . . ?
C75 C76 C7 120.5(2) . . ?
C71 C76 C7 119.9(2) . . ?
C72 C77 H77A 109.5 . . ?
C72 C77 H77B 109.5 . . ?
H77A C77 H77B 109.5 . . ?
C72 C77 H77C 109.5 . . ?
H77A C77 H77C 109.5 . . ?
H77B C77 H77C 109.5 . . ?
C74 C78 H78A 109.5 . . ?
C74 C78 H78B 109.5 . . ?
H78A C78 H78B 109.5 . . ?
C74 C78 H78C 109.5 . . ?
H78A C78 H78C 109.5 . . ?
H78B C78 H78C 109.5 . . ?
O8 C81 C83 108.2(2) . . ?
O8 C81 C82 109.9(2) . . ?
C83 C81 C82 112.4(3) . . ?
O8 C81 H81 108.8 . . ?
C83 C81 H81 108.8 . . ?
C82 C81 H81 108.8 . . ?
C81 C82 H82A 109.5 . . ?
C81 C82 H82B 109.5 . . ?
H82A C82 H82B 109.5 . . ?
C81 C82 H82C 109.5 . . ?
H82A C82 H82C 109.5 . . ?
H82B C82 H82C 109.5 . . ?
C81 C83 H83A 109.5 . . ?
C81 C83 H83B 109.5 . . ?
H83A C83 H83B 109.5 . . ?
C81 C83 H83C 109.5 . . ?
H83A C83 H83C 109.5 . . ?
H83B C83 H83C 109.5 . . ?

loop_
_geom_bond_atom_site_label_1
_geom_bond_atom_site_label_2
_geom_bond_distance
_geom_bond_site_symmetry_2
_geom_bond_publ_flag
Ti1 O4 1.7733(16) . ?
Ti1 O2 1.8441(16) . ?
Ti1 O3 1.8500(16) . ?
Ti1 O1 1.8617(16) . ?
Ti1 N1 2.3037(18) . ?
Ti2 O8 1.7767(17) . ?
Ti2 O5 1.8414(16) . ?
Ti2 O7 1.8461(16) . ?
Ti2 O6 1.8605(17) . ?
Ti2 N2 2.2952(19) . ?
O1 C11 1.359(3) . ?
O2 C21 1.355(3) . ?
O3 C31 1.352(3) . ?
O4 C41 1.412(3) . ?
O5 C51 1.362(3) . ?
O6 C61 1.349(3) . ?
O7 C71 1.358(3) . ?
O8 C81 1.420(3) . ?
N1 C1 1.486(3) . ?
N1 C2 1.488(3) . ?
N1 C3 1.492(3) . ?
N2 C6 1.486(3) . ?
N2 C5 1.491(3) . ?
N2 C7 1.495(3) . ?
C1 C16 1.504(3) . ?
C1 H1A 0.9900 . ?
C1 H1B 0.9900 . ?
C2 C26 1.501(3) . ?
C2 H2A 0.9900 . ?
C2 H2B 0.9900 . ?
C3 C36 1.508(3) . ?
C3 H3A 0.9900 . ?
C3 H3B 0.9900 . ?
C5 C56 1.499(3) . ?
C5 H5A 0.9900 . ?
C5 H5B 0.9900 . ?
C6 C66 1.504(3) . ?
C6 H6A 0.9900 . ?
C6 H6B 0.9900 . ?
C7 C76 1.504(3) . ?
C7 H7A 0.9900 . ?
C7 H7B 0.9900 . ?
C11 C16 1.394(3) . ?
C11 C12 1.400(3) . ?
C12 C13 1.394(4) . ?
C12 C17 1.500(4) . ?
C13 C14 1.386(4) . ?
C13 H13 0.9500 . ?
C14 C15 1.387(3) . ?
C14 C18 1.512(3) . ?
C15 C16 1.388(3) . ?
C15 H15 0.9500 . ?
C17 H17A 0.9800 . ?
C17 H17B 0.9800 . ?
C17 H17C 0.9800 . ?
C18 H18A 0.9800 . ?
C18 H18B 0.9800 . ?
C18 H18C 0.9800 . ?
C21 C26 1.395(3) . ?
C21 C22 1.402(3) . ?
C22 C23 1.388(4) . ?
C22 C27 1.506(4) . ?
C23 C24 1.391(4) . ?
C23 H23 0.9500 . ?
C24 C25 1.395(3) . ?
C24 C28 1.507(4) . ?
C25 C26 1.394(3) . ?
C25 H25 0.9500 . ?
C27 H27A 0.9800 . ?
C27 H27B 0.9800 . ?
C27 H27C 0.9800 . ?
C28 H28A 0.9800 . ?
C28 H28B 0.9800 . ?
C28 H28C 0.9800 . ?
C31 C36 1.391(3) . ?
C31 C32 1.406(3) . ?
C32 C33 1.391(3) . ?
C32 C37 1.504(3) . ?
C33 C34 1.387(4) . ?
C33 H33 0.9500 . ?
C34 C35 1.387(3) . ?
C34 C38 1.513(3) . ?
C35 C36 1.386(3) . ?
C35 H35 0.9500 . ?
C37 H37A 0.9800 . ?
C37 H37B 0.9800 . ?
C37 H37C 0.9800 . ?
C38 H38A 0.9800 . ?
C38 H38B 0.9800 . ?
C38 H38C 0.9800 . ?
C41 C42 1.493(5) . ?
C41 C43 1.525(5) . ?
C41 H41 1.0000 . ?
C42 H42A 0.9800 . ?
C42 H42B 0.9800 . ?
C42 H42C 0.9800 . ?
C43 H43A 0.9800 . ?
C43 H43B 0.9800 . ?
C43 H43C 0.9800 . ?
C51 C56 1.393(3) . ?
C51 C52 1.395(3) . ?
C52 C53 1.396(4) . ?
C52 C57 1.501(4) . ?
C53 C54 1.389(4) . ?
C53 H53 0.9500 . ?
C54 C55 1.398(3) . ?
C54 C58 1.503(4) . ?
C55 C56 1.387(3) . ?
C55 H55 0.9500 . ?
C57 H57A 0.9800 . ?
C57 H57B 0.9800 . ?
C57 H57C 0.9800 . ?
C58 H58A 0.9800 . ?
C58 H58B 0.9800 . ?
C58 H58C 0.9800 . ?
C61 C66 1.396(4) . ?
C61 C62 1.400(3) . ?
C62 C63 1.393(4) . ?
C62 C67 1.503(4) . ?
C63 C64 1.391(4) . ?
C63 H63 0.9500 . ?
C64 C65 1.390(4) . ?
C64 C68 1.512(4) . ?
C65 C66 1.391(3) . ?
C65 H65 0.9500 . ?
C67 H67A 0.9800 . ?
C67 H67B 0.9800 . ?
C67 H67C 0.9800 . ?
C68 H68A 0.9800 . ?
C68 H68B 0.9800 . ?
C68 H68C 0.9800 . ?
C71 C76 1.392(3) . ?
C71 C72 1.406(3) . ?
C72 C73 1.395(3) . ?
C72 C77 1.501(4) . ?
C73 C74 1.386(4) . ?
C73 H73 0.9500 . ?
C74 C75 1.384(3) . ?
C74 C78 1.510(3) . ?
C75 C76 1.389(3) . ?
C75 H75 0.9500 . ?
C77 H77A 0.9800 . ?
C77 H77B 0.9800 . ?
C77 H77C 0.9800 . ?
C78 H78A 0.9800 . ?
C78 H78B 0.9800 . ?
C78 H78C 0.9800 . ?
C81 C83 1.490(4) . ?
C81 C82 1.505(4) . ?
C81 H81 1.0000 . ?
C82 H82A 0.9800 . ?
C82 H82B 0.9800 . ?
C82 H82C 0.9800 . ?
C83 H83A 0.9800 . ?
C83 H83B 0.9800 . ?
C83 H83C 0.9800 . ?
